data_4347435
loop_
_publ_author_name
'Chen, Zhao-Yi'
'L\"u, Jing-Hua'
'Yu, Kai'
'Zhang, He'
'Wang, Lu'
'Wang, Chun-Mei'
'Zhou, Bai-Bin'

_publ_section_title
;
 Nonclassical Phosphomolybdates with Different Degrees of Reduction:
 Syntheses and Structural and Photo/Electrocatalytic Properties.
;
_journal_issue 17
_journal_name_full 'Inorganic chemistry'
_journal_page_first 8309
_journal_page_last 8320
_journal_paper_doi 10.1021/acs.inorgchem.6b00158
_journal_volume 55
_journal_year 2016
_chemical_formula_moiety 'C48 H94 Cd4 Mo36 N48 O171 P12 Sr2'
_chemical_formula_sum 'C48 H94 Cd4 Mo36 N48 O171 P12 Sr2'
_chemical_formula_weight 8530.07
_space_group_IT_number 14
_space_group_name_Hall '-P 2yn'
_space_group_name_H-M_alt 'P 1 21/n 1'
_symmetry_cell_setting monoclinic
_symmetry_space_group_name_Hall '-P 2yn'
_symmetry_space_group_name_H-M 'P 1 21/n 1'
_atom_sites_solution_hydrogens geom
_atom_sites_solution_primary direct
_atom_sites_solution_secondary difmap
_audit_creation_method SHELXL-97
_cell_angle_alpha 90.00
_cell_angle_beta 95.797(7)
_cell_angle_gamma 90.00
_cell_formula_units_Z 2
_cell_length_a 18.271(6)
_cell_length_b 14.132(5)
_cell_length_c 40.470(13)
_cell_measurement_reflns_used 65555
_cell_measurement_temperature 293(2)
_cell_measurement_theta_max 25.04
_cell_measurement_theta_min 1.01
_cell_volume 10396(6)
_computing_cell_refinement 'Bruker SMART'
_computing_data_collection 'Bruker SMART'
_computing_data_reduction 'Bruker SAINT'
_computing_molecular_graphics 'Bruker SHELXTL'
_computing_publication_material 'Bruker SHELXTL'
_computing_structure_refinement 'SHELXL-97 (Sheldrick, 1997)'
_computing_structure_solution 'SHELXS-97 (Sheldrick, 1990)'
_diffrn_ambient_temperature 293(2)
_diffrn_measured_fraction_theta_full 0.997
_diffrn_measured_fraction_theta_max 0.997
_diffrn_measurement_device_type 'CCD area detector'
_diffrn_measurement_method 'phi and omega scans'
_diffrn_radiation_monochromator graphite
_diffrn_radiation_source 'fine-focus sealed tube'
_diffrn_radiation_type MoK\a
_diffrn_radiation_wavelength 0.71073
_diffrn_reflns_av_R_equivalents 0.0389
_diffrn_reflns_av_sigmaI/netI 0.0365
_diffrn_reflns_limit_h_max 21
_diffrn_reflns_limit_h_min -20
_diffrn_reflns_limit_k_max 16
_diffrn_reflns_limit_k_min -16
_diffrn_reflns_limit_l_max 48
_diffrn_reflns_limit_l_min -37
_diffrn_reflns_number 65555
_diffrn_reflns_theta_full 25.04
_diffrn_reflns_theta_max 25.04
_diffrn_reflns_theta_min 1.01
_exptl_absorpt_coefficient_mu 3.216
_exptl_absorpt_correction_T_max 0.5738
_exptl_absorpt_correction_T_min 0.5492
_exptl_absorpt_correction_type multi-scan
_exptl_absorpt_process_details SADABS
_exptl_crystal_colour black
_exptl_crystal_density_diffrn 2.725
_exptl_crystal_density_method 'not measured'
_exptl_crystal_description block
_exptl_crystal_F_000 8092
_exptl_crystal_size_max 0.28
_exptl_crystal_size_mid 0.24
_exptl_crystal_size_min 0.20
_refine_diff_density_max 2.286
_refine_diff_density_min -2.610
_refine_diff_density_rms 0.335
_refine_ls_extinction_coef 0.000096(11)
_refine_ls_extinction_expression Fc^*^=kFc[1+0.001xFc^2^\l^3^/sin(2\q)]^-1/4^
_refine_ls_extinction_method SHELXL
_refine_ls_goodness_of_fit_ref 1.083
_refine_ls_hydrogen_treatment constr
_refine_ls_matrix_type full
_refine_ls_number_parameters 1415
_refine_ls_number_reflns 18333
_refine_ls_number_restraints 59
_refine_ls_restrained_S_all 1.045
_refine_ls_R_factor_all 0.0738
_refine_ls_R_factor_gt 0.0659
_refine_ls_shift/su_max 0.001
_refine_ls_shift/su_mean 0.000
_refine_ls_structure_factor_coef Fsqd
_refine_ls_weighting_details 'calc w=1/[\s^2^(Fo^2^)+(0.0790P)^2^+419.4432P] where P=(Fo^2^+2Fc^2^)/3'
_refine_ls_weighting_scheme calc
_refine_ls_wR_factor_gt 0.1265
_refine_ls_wR_factor_ref 0.1421
_reflns_number_gt 16158
_reflns_number_total 18333
_reflns_threshold_expression >2sigma(I)
_cod_data_source_file ic6b00158_si_002.cif
_cod_data_source_block p
_cod_original_sg_symbol_H-M 'P 21/n'
_cod_database_code 4347435

loop_
_symmetry_equiv_pos_as_xyz
'x, y, z'
'-x+1/2, y+1/2, -z+1/2'
'-x, -y, -z'
'x-1/2, -y-1/2, z-1/2'

loop_
_atom_site_label
_atom_site_type_symbol
_atom_site_fract_x
_atom_site_fract_y
_atom_site_fract_z
_atom_site_U_iso_or_equiv
_atom_site_adp_type
_atom_site_occupancy
_atom_site_symmetry_multiplicity
_atom_site_calc_flag
_atom_site_refinement_flags
Mo1 Mo 0.78385(4) 0.32259(6) 0.617295(19) 0.01302(17) Uani 1 1 d .
Mo2 Mo 0.64183(4) 0.31750(6) 0.743606(19) 0.01368(17) Uani 1 1 d .
Mo3 Mo 0.21366(4) 0.17827(6) 0.64614(2) 0.01436(17) Uani 1 1 d .
Mo4 Mo 0.80393(4) 0.25854(6) 0.697776(19) 0.01323(17) Uani 1 1 d .
Mo5 Mo 0.57692(4) 0.27587(6) 0.526267(19) 0.01686(18) Uani 1 1 d .
Mo6 Mo 0.37655(4) 0.02799(6) 0.638386(19) 0.01342(17) Uani 1 1 d .
Mo7 Mo 0.57897(4) -0.00728(5) 0.638973(19) 0.01239(17) Uani 1 1 d .
Mo8 Mo 0.23238(4) 0.41707(6) 0.62506(2) 0.01532(18) Uani 1 1 d .
Mo9 Mo 0.55962(4) 0.04365(6) 0.54898(2) 0.01598(18) Uani 1 1 d .
Mo10 Mo 0.37440(4) 0.31495(6) 0.528138(19) 0.01616(18) Uani 1 1 d .
Mo11 Mo 0.76598(4) 0.08496(6) 0.641146(19) 0.01308(17) Uani 1 1 d .
Mo12 Mo 0.35686(4) 0.08635(6) 0.54823(2) 0.01642(18) Uani 1 1 d .
Mo13 Mo 0.74280(4) 0.14777(6) 0.559784(19) 0.01533(18) Uani 1 1 d .
Mo14 Mo 0.24490(4) 0.34534(6) 0.70579(2) 0.01607(18) Uani 1 1 d .
Cd1 Cd 0.68888(4) 0.57477(5) 0.738266(18) 0.02072(17) Uani 1 1 d .
Mo15 Mo 0.43849(4) 0.34726(6) 0.74647(2) 0.01648(18) Uani 1 1 d .
Mo16 Mo 0.20643(4) 0.24680(6) 0.56474(2) 0.01734(18) Uani 1 1 d .
Mo17 Mo 0.61113(4) 0.45149(6) 0.593935(19) 0.01333(17) Uani 1 1 d .
Sr1 Sr 0.51317(5) 0.27920(6) 0.66993(2) 0.01346(19) Uani 1 1 d .
Mo18 Mo 0.41001(4) 0.48683(6) 0.59699(2) 0.01409(17) Uani 1 1 d .
Cd2 Cd 0.40516(5) 0.01520(7) 0.77162(2) 0.0343(2) Uani 1 1 d U
P1 P 0.37702(12) 0.25520(17) 0.61123(6) 0.0115(5) Uani 1 1 d .
P2 P 0.60542(12) 0.21418(16) 0.60897(5) 0.0107(5) Uani 1 1 d .
P3 P 0.38381(13) 0.48044(17) 0.67749(6) 0.0150(5) Uani 1 1 d .
P4 P 0.65835(12) 0.10975(16) 0.70478(6) 0.0114(5) Uani 1 1 d .
P5 P 0.36091(13) 0.15307(17) 0.70700(6) 0.0133(5) Uani 1 1 d .
P6 P 0.67994(12) 0.43098(17) 0.67305(6) 0.0122(5) Uani 1 1 d .
O1 O 0.4565(4) 0.0646(5) 0.54579(16) 0.0196(11) Uani 1 1 d U
O2 O 0.4758(3) 0.0051(5) 0.64276(16) 0.0167(12) Uani 1 1 d U
O3 O 0.5371(4) 0.3290(5) 0.73821(17) 0.0200(11) Uani 1 1 d U
O4 O 0.2009(3) 0.3174(5) 0.65828(16) 0.0185(11) Uani 1 1 d U
O5 O 0.4185(3) 0.3463(5) 0.62075(16) 0.0155(10) Uani 1 1 d U
O6 O 0.8146(3) 0.2158(5) 0.65027(15) 0.0149(10) Uani 1 1 d U
O7 O 0.5127(4) 0.4792(5) 0.59794(16) 0.0174(12) Uani 1 1 d U
O8 O 0.5755(3) 0.1486(5) 0.63459(16) 0.0152(10) Uani 1 1 d U
O9 O 0.3955(3) 0.4184(5) 0.55684(16) 0.0178(11) Uani 1 1 d U
O10 O 0.5618(3) -0.0051(5) 0.59235(16) 0.0164(11) Uani 1 1 d U
O11 O 0.4058(3) 0.1783(5) 0.63567(16) 0.0167(10) Uani 1 1 d U
O12 O 0.6867(3) 0.0096(5) 0.63515(16) 0.0166(11) Uani 1 1 d U
O13 O 0.7392(4) 0.2930(5) 0.72724(16) 0.0188(11) Uani 1 1 d U
O14 O 0.6904(3) 0.2004(5) 0.60900(15) 0.0154(9) Uani 1 1 d U
O15 O 0.2962(4) 0.2082(5) 0.68682(16) 0.0180(11) Uani 1 1 d U
O16 O 0.7151(3) 0.3982(5) 0.59646(16) 0.0158(11) Uani 1 1 d U
O17 O 0.2730(3) 0.0824(5) 0.63767(16) 0.0171(11) Uani 1 1 d U
O18 O 0.7953(3) 0.0798(5) 0.59972(16) 0.0176(12) Uani 1 1 d U
O19 O 0.6079(4) 0.0328(5) 0.68717(16) 0.0162(11) Uani 1 1 d U
O20 O 0.6413(4) 0.4820(5) 0.64253(16) 0.0179(12) Uani 1 1 d U
O21 O 0.6223(4) 0.3832(5) 0.69243(16) 0.0172(11) Uani 1 1 d U
O22 O 0.7157(3) 0.1456(5) 0.68070(16) 0.0160(10) Uani 1 1 d U
O23 O 0.4404(4) 0.4149(5) 0.69561(17) 0.0183(11) Uani 1 1 d U
O24 O 0.6642(4) 0.4277(5) 0.75968(17) 0.0215(13) Uani 1 1 d U
O25 O 0.4153(4) 0.5212(5) 0.64634(17) 0.0194(12) Uani 1 1 d U
O26 O 0.3370(4) 0.1175(5) 0.73963(16) 0.0203(13) Uani 1 1 d U
O27 O 0.1806(4) 0.5092(5) 0.63575(19) 0.0264(16) Uani 1 1 d U
O28 O 0.3012(4) 0.4699(5) 0.60297(17) 0.0193(11) Uani 1 1 d U
O29 O 0.3125(4) 0.4199(5) 0.66707(16) 0.0187(11) Uani 1 1 d U
O30 O 0.7265(4) 0.5007(5) 0.69429(18) 0.0238(12) Uani 1 1 d U
O31 O 0.3983(4) 0.5981(5) 0.58353(19) 0.0278(16) Uani 1 1 d U
O32 O 0.5612(4) -0.0575(5) 0.52734(18) 0.0224(16) Uani 1 1 d U
O33 O 0.6715(4) 0.0596(5) 0.55549(16) 0.0183(11) Uani 1 1 d U
O34 O 0.1614(3) 0.1898(5) 0.60646(17) 0.0186(12) Uani 1 1 d U
O35 O 0.1747(4) 0.3658(5) 0.59023(17) 0.0197(12) Uani 1 1 d U
O36 O 0.3879(4) 0.2254(5) 0.57539(16) 0.0176(10) Uani 1 1 d U
O37 O 0.6853(4) 0.2396(5) 0.53866(16) 0.0196(11) Uani 1 1 d U
O38 O 0.3176(4) -0.0047(6) 0.52593(18) 0.0262(17) Uani 1 1 d U
O39 O 0.4264(3) 0.2198(5) 0.71257(16) 0.0177(11) Uani 1 1 d U
O40 O 0.3819(4) 0.0674(5) 0.68693(16) 0.0182(12) Uani 1 1 d U
O41 O 0.8084(3) 0.2556(5) 0.58224(16) 0.0164(12) Uani 1 1 d U
O42 O 0.4746(4) 0.2922(5) 0.52395(16) 0.0197(12) Uani 1 1 d U
O43 O 0.8672(4) 0.3471(5) 0.70007(18) 0.0226(15) Uani 1 1 d U
O44 O 0.3640(4) 0.5630(5) 0.69888(19) 0.0271(15) Uani 1 1 d U
O45 O 0.5651(4) 0.1417(5) 0.51357(16) 0.0209(12) Uani 1 1 d U
O46 O 0.6984(4) 0.0702(5) 0.73599(17) 0.0205(12) Uani 1 1 d U
O47 O 0.6106(3) 0.1954(5) 0.71150(16) 0.0164(11) Uani 1 1 d U
O48 O 0.4359(4) 0.2767(6) 0.78028(19) 0.0314(17) Uani 1 1 d U
O49 O 0.3445(4) -0.0833(5) 0.64374(18) 0.0218(15) Uani 1 1 d U
O50 O 0.6376(4) 0.5556(5) 0.57903(18) 0.0247(16) Uani 1 1 d U
O51 O 0.8512(4) 0.1668(5) 0.71850(16) 0.0190(13) Uani 1 1 d U
O52 O 0.5887(3) 0.3165(5) 0.61817(15) 0.0146(10) Uani 1 1 d U
O53 O 0.2676(4) 0.3169(5) 0.54301(17) 0.0197(12) Uani 1 1 d U
O54 O 0.2922(3) 0.2705(5) 0.61306(16) 0.0170(10) Uani 1 1 d U
O55 O 0.7317(3) 0.3506(5) 0.66106(16) 0.0162(11) Uani 1 1 d U
O56 O 0.8563(4) 0.3961(5) 0.62571(18) 0.0242(15) Uani 1 1 d U
O57 O 0.3658(3) 0.0331(5) 0.59225(16) 0.0175(11) Uani 1 1 d U
O58 O 0.5950(4) 0.3229(6) 0.48938(17) 0.0268(17) Uani 1 1 d U
O59 O 0.1284(4) 0.2398(5) 0.53822(17) 0.0229(16) Uani 1 1 d U
O60 O 0.5910(3) 0.3814(5) 0.55478(16) 0.0176(11) Uani 1 1 d U
O61 O 0.2530(4) 0.1367(5) 0.56004(16) 0.0195(11) Uani 1 1 d U
O62 O 0.8024(4) 0.1162(5) 0.53213(17) 0.0237(16) Uani 1 1 d U
O63 O 0.6539(4) 0.2474(5) 0.77777(18) 0.0259(16) Uani 1 1 d U
O64 O 0.5702(3) 0.1897(5) 0.57383(16) 0.0164(10) Uani 1 1 d U
O65 O 0.5843(4) -0.1240(5) 0.64687(18) 0.0222(16) Uani 1 1 d U
O66 O 0.4453(4) 0.4576(6) 0.7634(2) 0.0323(17) Uani 1 1 d U
O67 O 0.3486(4) 0.1850(5) 0.51616(16) 0.0200(12) Uani 1 1 d U
O68 O 0.3303(4) 0.3542(5) 0.73320(17) 0.0223(11) Uani 1 1 d U
O69 O 0.2040(4) 0.4536(6) 0.71085(19) 0.0286(13) Uani 1 1 d U
O70 O 0.1519(4) 0.1299(5) 0.66940(18) 0.0222(15) Uani 1 1 d U
O71 O 0.3485(4) 0.3710(6) 0.49191(17) 0.0263(17) Uani 1 1 d U
O72 O 0.8297(4) 0.0184(5) 0.66294(17) 0.0203(15) Uani 1 1 d U
O73 O 0.1920(4) 0.2713(5) 0.72600(18) 0.0242(15) Uani 1 1 d U
N3 N 0.4602(6) -0.1015(8) 0.8094(3) 0.0418(18) Uani 1 1 d U
O75 O 0.6780(6) 0.7076(7) 0.7064(2) 0.053(2) Uani 1 1 d U
H75A H 0.6362 0.7241 0.6970 0.063 Uiso 1 1 d R
H75B H 0.7158 0.7408 0.7039 0.063 Uiso 1 1 d R
O76 O 0.5152(5) 0.0765(7) 0.7581(3) 0.0505(19) Uani 1 1 d U
H76A H 0.5556 0.0536 0.7668 0.061 Uiso 1 1 d R
H76B H 0.5154 0.1221 0.7444 0.061 Uiso 1 1 d R
N5 N 0.4305(7) -0.1200(9) 0.7413(3) 0.0489(19) Uani 1 1 d U
N2 N 0.4885(6) -0.2514(9) 0.8174(3) 0.0477(18) Uani 1 1 d U
N0AA N 0.4737(6) -0.1168(9) 0.8430(3) 0.047(2) Uani 1 1 d U
C6AA C 0.4703(8) -0.1854(11) 0.7945(3) 0.045(2) Uani 1 1 d U
C0BA C 0.4589(8) -0.1940(10) 0.7594(3) 0.044(2) Uani 1 1 d U
O77 O 0.3998(6) 0.1151(8) 0.8125(3) 0.0556(15) Uani 1 1 d U
H77A H 0.4156 0.0992 0.8321 0.067 Uiso 1 1 d R
H77B H 0.3818 0.1700 0.8087 0.067 Uiso 1 1 d R
N3AA N 0.0404(6) 0.7570(9) 0.5189(3) 0.043(2) Uani 1 1 d U
N12 N -0.1710(6) 0.6637(9) 0.5373(3) 0.0447(19) Uani 1 1 d U
C3BA C -0.2212(6) 0.6216(8) 0.5544(3) 0.027(2) Uani 1 1 d U
H3BA H -0.2709 0.6153 0.5470 0.033 Uiso 1 1 calc R
C7AA C -0.0398(6) 0.6904(9) 0.5493(3) 0.0311(18) Uani 1 1 d U
N1AA N -0.0321(6) 0.7337(9) 0.5201(3) 0.0416(18) Uani 1 1 d U
C8AA C -0.1112(6) 0.6538(9) 0.5576(3) 0.031(2) Uani 1 1 d U
N4 N 0.4719(7) -0.2687(9) 0.7419(3) 0.053(2) Uani 1 1 d U
H4 H 0.4873 -0.3236 0.7485 0.063 Uiso 1 1 calc R
C9AA C 0.4894(8) -0.2065(12) 0.8471(4) 0.0537(19) Uani 1 1 d U
N8 N 0.0245(6) 0.6833(9) 0.5673(3) 0.0418(17) Uani 1 1 d U
N11 N -0.1186(6) 0.6084(9) 0.5864(3) 0.0447(19) Uani 1 1 d U
C2AA C 0.1501(6) 0.7362(9) 0.5577(3) 0.0338(17) Uani 1 1 d U
C3AA C 0.1944(6) 0.7819(10) 0.5364(3) 0.0380(19) Uani 1 1 d U
H3AA H 0.1747 0.8046 0.5158 0.046 Uiso 1 1 calc R
C4AA C 0.0709(6) 0.7263(9) 0.5474(3) 0.0330(17) Uani 1 1 d U
C0AA C 0.2965(6) 0.7637(9) 0.5759(3) 0.037(2) Uani 1 1 d U
H0AA H 0.3461 0.7741 0.5825 0.044 Uiso 1 1 calc R
N14 N 0.1827(7) 0.7049(10) 0.5878(3) 0.055(2) Uani 1 1 d U
H14 H 0.1570 0.6757 0.6013 0.066 Uiso 1 1 calc R
C11 C 0.2566(7) 0.7204(10) 0.5965(4) 0.042(2) Uani 1 1 d U
H11 H 0.2784 0.6999 0.6170 0.051 Uiso 1 1 calc R
N13 N -0.1901(6) 0.5901(9) 0.5834(3) 0.052(2) Uani 1 1 d U
H13 H -0.2131 0.5619 0.5981 0.063 Uiso 1 1 calc R
N20W N 0.2693(8) 0.7924(10) 0.5469(4) 0.065(3) Uani 1 1 d U
H20W H 0.2977 0.8184 0.5339 0.078 Uiso 1 1 calc R
C6BA C 0.5071(7) -0.2538(9) 0.8799(3) 0.0626(14) Uani 1 1 d DU
N6 N 0.4549(8) -0.2369(10) 0.7106(3) 0.066(3) Uani 1 1 d U
H6 H 0.4615 -0.2682 0.6929 0.079 Uiso 1 1 calc R
O78 O 0.5612(4) 0.5675(6) 0.7227(2) 0.0355(17) Uani 1 1 d U
H78A H 0.5368 0.5192 0.7276 0.043 Uiso 1 1 d R
H78B H 0.5395 0.6133 0.7122 0.043 Uiso 1 1 d R
N7 N 0.5111(7) -0.2034(11) 0.9075(3) 0.070(2) Uani 1 1 d DU
H7 H 0.5023 -0.1448 0.9030 0.084 Uiso 1 1 calc R
C3CA C 0.4275(9) -0.1530(12) 0.7110(4) 0.057(3) Uani 1 1 d U
H3CA H 0.4081 -0.1201 0.6922 0.068 Uiso 1 1 calc R
C16 C 0.5236(7) -0.3464(10) 0.8863(3) 0.070(2) Uani 1 1 d DU
H16 H 0.5244 -0.3925 0.8700 0.085 Uiso 1 1 calc R
N18W N 0.5397(7) -0.3652(11) 0.9217(3) 0.0806(15) Uani 1 1 d DU
H18W H 0.5499 -0.4223 0.9279 0.097 Uiso 1 1 calc R
C2CA C 0.5395(10) -0.3026(9) 0.9435(4) 0.0751(15) Uani 1 1 d DU
H2CA H 0.5521 -0.3230 0.9652 0.090 Uiso 1 1 calc R
C8BA C 0.5247(10) -0.2160(11) 0.9403(4) 0.073(2) Uani 1 1 d DU
H8BA H 0.5235 -0.1708 0.9569 0.088 Uiso 1 1 calc R
O2W O 0.3116(5) 0.5635(7) 0.7605(2) 0.0478(18) Uani 1 1 d U
H2WA H 0.3157 0.6139 0.7720 0.057 Uiso 1 1 d R
H2WB H 0.2722 0.5312 0.7596 0.057 Uiso 1 1 d R
O4W O 0.5228(6) 0.5621(8) 0.8107(3) 0.067(3) Uani 1 1 d U
H4WA H 0.4766 0.5707 0.8083 0.080 Uiso 1 1 d R
H4WB H 0.5473 0.5736 0.8293 0.080 Uiso 1 1 d R
O6W O 0.6226(8) 0.8700(8) 0.7272(3) 0.073(3) Uani 1 1 d U
H6WA H 0.5769 0.8793 0.7282 0.087 Uiso 1 1 d R
H6WB H 0.6539 0.9094 0.7359 0.087 Uiso 1 1 d R
O8W O 0.8687(6) 0.5596(8) 0.6889(3) 0.067(2) Uani 1 1 d U
H8WA H 0.8384 0.5964 0.6971 0.080 Uiso 1 1 d R
H8WB H 0.9147 0.5668 0.6940 0.080 Uiso 1 1 d R
O7W O 0.4404(9) 0.8174(12) 0.5902(4) 0.1054(18) Uani 1 1 d U
H7WA H 0.4032 0.8177 0.6013 0.126 Uiso 1 1 d R
H7WB H 0.4466 0.8621 0.5767 0.126 Uiso 1 1 d R
O1W O 0.9779(8) 0.5673(10) 0.6423(4) 0.088(3) Uani 1 1 d U
H1WA H 0.9986 0.5734 0.6619 0.105 Uiso 1 1 d R
H1WB H 0.9903 0.6031 0.6269 0.105 Uiso 1 1 d R
O5W O 0.2489(7) 0.6858(9) 0.6818(3) 0.070(2) Uani 1 1 d U
H5WA H 0.2348 0.6793 0.7011 0.084 Uiso 1 1 d R
H5WB H 0.2236 0.7190 0.6673 0.084 Uiso 1 1 d R
C14W C 0.7894(9) 0.8560(10) 0.5790(5) 0.1497(13) Uani 1 1 d GU
H14W H 0.8236 0.8860 0.5671 0.180 Uiso 1 1 calc R
C8 C 0.8100(9) 0.8249(12) 0.6112(5) 0.1509(11) Uani 1 1 d GU
N16W N 0.7589(12) 0.7801(12) 0.6291(5) 0.1518(13) Uani 1 1 d GU
H16W H 0.7717 0.7608 0.6490 0.182 Uiso 1 1 calc R
C18 C 0.6873(11) 0.7664(12) 0.6148(6) 0.1510(13) Uani 1 1 d GU
H18 H 0.6531 0.7364 0.6268 0.181 Uiso 1 1 calc R
C24 C 0.6667(8) 0.7976(13) 0.5827(6) 0.1499(14) Uani 1 1 d GU
H24 H 0.6188 0.7884 0.5731 0.180 Uiso 1 1 calc R
N19W N 0.7178(9) 0.8424(11) 0.5648(5) 0.1500(15) Uani 1 1 d GU
H19W H 0.7050 0.8616 0.5449 0.180 Uiso 1 1 calc R
O3W O 0.5396(9) 0.7275(12) 0.5576(4) 0.102(3) Uani 1 1 d U
H3WA H 0.5046 0.7444 0.5686 0.123 Uiso 1 1 d R
H3WB H 0.5468 0.7565 0.5398 0.123 Uiso 1 1 d R
C2BA C 0.9981(6) 0.8578(7) 0.6301(3) 0.1526(12) Uani 1 1 d GDU
N17W N 0.9743(8) 0.8085(10) 0.6577(4) 0.1537(14) Uani 1 1 d GU
N5AA N 0.8976(8) 0.7915(10) 0.6511(5) 0.1538(14) Uani 1 1 d GU
C5AA C 0.8740(6) 0.8303(11) 0.6194(5) 0.1522(11) Uani 1 1 d GU
N12W N 0.9361(7) 0.8713(10) 0.6065(4) 0.1523(12) Uani 1 1 d GU
C9BA C 1.1880(7) 0.9221(12) 0.6270(5) 0.152(3) Uani 1 1 d GU
H9BA H 1.2358 0.9222 0.6375 0.183 Uiso 1 1 calc R
N9 N 1.1247(6) 0.8870(10) 0.6406(4) 0.1573(19) Uani 1 1 d GDU
C38 C 1.0632(7) 0.9003(7) 0.6167(3) 0.152(2) Uani 1 1 d GDU
N2AA N 1.0885(9) 0.9437(11) 0.5883(4) 0.1587(16) Uani 1 1 d GU
N4AA N 1.1657(9) 0.9572(12) 0.5947(5) 0.1629(17) Uani 1 1 d GU
H4AA H 1.1939 0.9822 0.5813 0.195 Uiso 1 1 calc R
O9W O 0.8676(17) 0.464(2) 0.4991(8) 0.096(2) Uani 0.50 1 d PU
H9WA H 0.8412 0.5063 0.4887 0.115 Uiso 0.50 1 d PR
H9WB H 0.9060 0.4439 0.4913 0.115 Uiso 0.50 1 d PR

loop_
_atom_site_aniso_label
_atom_site_aniso_U_11
_atom_site_aniso_U_22
_atom_site_aniso_U_33
_atom_site_aniso_U_23
_atom_site_aniso_U_13
_atom_site_aniso_U_12
Mo1 0.0084(3) 0.0165(4) 0.0144(4) 0.0010(3) 0.0024(3) 0.0003(3)
Mo2 0.0118(3) 0.0163(4) 0.0129(4) -0.0017(3) 0.0011(3) -0.0005(3)
Mo3 0.0087(3) 0.0168(4) 0.0179(4) 0.0004(3) 0.0032(3) -0.0002(3)
Mo4 0.0093(3) 0.0175(4) 0.0127(4) 0.0000(3) 0.0000(3) 0.0003(3)
Mo5 0.0118(4) 0.0267(4) 0.0123(4) 0.0021(3) 0.0022(3) 0.0025(3)
Mo6 0.0105(3) 0.0130(4) 0.0169(4) -0.0007(3) 0.0020(3) -0.0006(3)
Mo7 0.0105(3) 0.0111(4) 0.0157(4) -0.0017(3) 0.0016(3) -0.0001(3)
Mo8 0.0094(3) 0.0178(4) 0.0190(4) 0.0020(3) 0.0028(3) 0.0025(3)
Mo9 0.0124(4) 0.0209(4) 0.0147(4) -0.0066(3) 0.0019(3) -0.0008(3)
Mo10 0.0114(4) 0.0241(4) 0.0129(4) 0.0015(3) 0.0008(3) 0.0011(3)
Mo11 0.0092(3) 0.0147(4) 0.0155(4) -0.0010(3) 0.0020(3) 0.0014(3)
Mo12 0.0120(4) 0.0208(4) 0.0162(4) -0.0044(3) 0.0001(3) 0.0002(3)
Mo13 0.0098(3) 0.0227(4) 0.0139(4) -0.0028(3) 0.0033(3) 0.0016(3)
Mo14 0.0110(3) 0.0203(4) 0.0178(4) -0.0023(3) 0.0061(3) 0.0015(3)
Cd1 0.0194(3) 0.0219(4) 0.0202(3) -0.0050(3) -0.0013(3) 0.0002(3)
Mo15 0.0127(4) 0.0214(4) 0.0159(4) -0.0029(3) 0.0043(3) 0.0009(3)
Mo16 0.0098(4) 0.0243(4) 0.0176(4) -0.0003(3) -0.0004(3) 0.0014(3)
Mo17 0.0100(3) 0.0154(4) 0.0148(4) 0.0036(3) 0.0025(3) 0.0007(3)
Sr1 0.0095(4) 0.0176(4) 0.0133(4) -0.0013(3) 0.0017(3) 0.0004(3)
Mo18 0.0105(3) 0.0144(4) 0.0176(4) 0.0028(3) 0.0026(3) 0.0010(3)
Cd2 0.0295(4) 0.0361(5) 0.0378(5) 0.0081(4) 0.0061(4) 0.0032(4)
P1 0.0093(10) 0.0142(11) 0.0110(10) -0.0001(9) 0.0014(8) 0.0006(9)
P2 0.0085(10) 0.0127(11) 0.0112(10) -0.0009(8) 0.0027(8) 0.0015(9)
P3 0.0130(11) 0.0142(11) 0.0182(11) 0.0000(9) 0.0036(9) 0.0006(9)
P4 0.0095(10) 0.0110(11) 0.0134(10) 0.0012(9) 0.0000(8) 0.0010(9)
P5 0.0113(10) 0.0150(11) 0.0140(11) 0.0009(9) 0.0031(9) -0.0005(9)
P6 0.0100(10) 0.0126(11) 0.0143(11) -0.0015(9) 0.0023(8) -0.0003(9)
O1 0.015(2) 0.027(2) 0.018(2) -0.002(2) 0.0024(19) -0.001(2)
O2 0.014(2) 0.018(2) 0.018(2) -0.003(2) 0.003(2) 0.001(2)
O3 0.017(2) 0.021(2) 0.022(2) -0.003(2) 0.0036(19) -0.001(2)
O4 0.0108(19) 0.024(2) 0.021(2) -0.0005(19) 0.0050(18) 0.0030(19)
O5 0.0118(19) 0.018(2) 0.0165(19) 0.0011(18) 0.0030(18) 0.0008(18)
O6 0.0105(19) 0.019(2) 0.0157(19) -0.0010(18) 0.0027(18) 0.0000(18)
O7 0.014(2) 0.019(2) 0.019(2) 0.002(2) 0.002(2) 0.002(2)
O8 0.0117(19) 0.017(2) 0.017(2) -0.0019(18) 0.0037(18) 0.0004(18)
O9 0.014(2) 0.023(2) 0.017(2) 0.0026(19) 0.0034(18) 0.0010(19)
O10 0.013(2) 0.019(2) 0.017(2) -0.0028(19) 0.0026(19) -0.0003(19)
O11 0.0132(19) 0.020(2) 0.017(2) -0.0006(18) 0.0003(18) 0.0009(18)
O12 0.014(2) 0.017(2) 0.019(2) -0.0035(19) 0.0045(19) 0.0017(19)
O13 0.0164(19) 0.022(2) 0.0180(19) -0.0017(19) 0.0013(18) 0.0009(19)
O14 0.0120(17) 0.0178(18) 0.0167(18) -0.0001(17) 0.0035(16) 0.0004(17)
O15 0.014(2) 0.021(2) 0.020(2) 0.0010(19) 0.0030(18) 0.0015(19)
O16 0.011(2) 0.020(2) 0.017(2) 0.0015(19) 0.0040(18) 0.0010(19)
O17 0.011(2) 0.021(2) 0.020(2) -0.0006(19) 0.0028(19) -0.0005(19)
O18 0.015(2) 0.020(2) 0.018(2) -0.002(2) 0.003(2) 0.002(2)
O19 0.017(2) 0.012(2) 0.019(2) 0.000(2) 0.002(2) -0.001(2)
O20 0.016(2) 0.018(2) 0.020(2) 0.000(2) 0.001(2) 0.000(2)
O21 0.016(2) 0.018(2) 0.018(2) 0.0001(19) 0.0030(18) -0.0013(19)
O22 0.0123(19) 0.019(2) 0.0165(19) -0.0004(18) 0.0020(18) -0.0018(18)
O23 0.015(2) 0.018(2) 0.022(2) -0.002(2) 0.0035(19) -0.001(2)
O24 0.022(3) 0.023(3) 0.019(2) -0.003(2) 0.002(2) -0.004(2)
O25 0.018(2) 0.019(2) 0.021(2) 0.002(2) 0.002(2) -0.001(2)
O26 0.019(2) 0.023(3) 0.019(2) 0.003(2) 0.006(2) 0.000(2)
O27 0.019(3) 0.025(3) 0.036(3) 0.005(3) 0.004(3) 0.005(3)
O28 0.014(2) 0.022(2) 0.021(2) 0.003(2) 0.0021(19) 0.001(2)
O29 0.014(2) 0.023(2) 0.020(2) 0.0012(19) 0.0046(18) 0.0005(19)
O30 0.021(2) 0.024(2) 0.026(2) -0.003(2) 0.004(2) -0.003(2)
O31 0.023(3) 0.028(3) 0.034(3) 0.007(3) 0.007(3) 0.004(3)
O32 0.017(3) 0.023(3) 0.026(3) -0.011(3) 0.000(3) 0.004(3)
O33 0.017(2) 0.021(2) 0.018(2) -0.004(2) 0.0029(19) 0.003(2)
O34 0.012(2) 0.022(2) 0.022(2) 0.002(2) 0.001(2) -0.001(2)
O35 0.012(2) 0.024(2) 0.022(2) 0.001(2) 0.001(2) 0.002(2)
O36 0.0144(19) 0.023(2) 0.0156(19) -0.0013(18) 0.0016(18) 0.0019(18)
O37 0.016(2) 0.024(2) 0.019(2) 0.002(2) 0.0037(19) 0.000(2)
O38 0.021(3) 0.032(4) 0.025(3) -0.007(3) -0.001(3) -0.002(3)
O39 0.014(2) 0.019(2) 0.020(2) 0.0005(19) 0.0048(19) -0.0011(19)
O40 0.018(2) 0.019(2) 0.019(2) 0.001(2) 0.005(2) 0.000(2)
O41 0.013(2) 0.022(2) 0.016(2) 0.001(2) 0.007(2) 0.000(2)
O42 0.014(2) 0.027(2) 0.018(2) 0.000(2) 0.0019(19) 0.002(2)
O43 0.017(3) 0.024(3) 0.026(3) -0.002(3) 0.002(3) -0.004(3)
O44 0.026(3) 0.026(3) 0.030(3) -0.007(3) 0.005(3) 0.003(3)
O45 0.018(2) 0.028(2) 0.017(2) -0.002(2) 0.003(2) 0.002(2)
O46 0.018(2) 0.021(2) 0.022(2) 0.004(2) -0.001(2) 0.000(2)
O47 0.014(2) 0.017(2) 0.018(2) -0.0003(19) 0.0018(19) 0.0006(19)
O48 0.029(3) 0.038(4) 0.027(3) 0.003(3) 0.004(3) 0.003(3)
O49 0.019(3) 0.018(3) 0.028(3) 0.003(3) 0.002(3) -0.004(3)
O50 0.023(3) 0.028(3) 0.023(3) 0.002(3) 0.004(3) 0.003(3)
O51 0.016(2) 0.023(3) 0.018(2) 0.000(2) 0.002(2) 0.001(2)
O52 0.0114(19) 0.018(2) 0.0151(19) 0.0034(18) 0.0035(18) -0.0015(18)
O53 0.015(2) 0.024(2) 0.020(2) 0.002(2) 0.001(2) 0.003(2)
O54 0.0115(17) 0.0208(18) 0.0191(18) 0.0008(17) 0.0026(16) -0.0017(17)
O55 0.014(2) 0.019(2) 0.016(2) 0.0004(19) 0.0011(18) 0.0015(19)
O56 0.019(3) 0.028(3) 0.026(3) 0.003(3) 0.004(3) -0.004(3)
O57 0.014(2) 0.022(2) 0.017(2) -0.0008(19) 0.0002(18) 0.0010(19)
O58 0.023(3) 0.040(4) 0.018(3) 0.006(3) 0.003(3) 0.001(3)
O59 0.012(3) 0.031(4) 0.025(3) 0.001(3) 0.000(3) 0.000(3)
O60 0.013(2) 0.023(2) 0.017(2) 0.0019(19) 0.0020(18) 0.0028(19)
O61 0.013(2) 0.026(2) 0.020(2) 0.000(2) 0.0013(19) 0.000(2)
O62 0.021(3) 0.031(4) 0.021(3) -0.002(3) 0.007(3) 0.003(3)
O63 0.025(3) 0.030(3) 0.022(3) 0.002(3) 0.000(3) 0.002(3)
O64 0.0121(19) 0.022(2) 0.0156(19) -0.0012(18) 0.0032(17) 0.0012(18)
O65 0.023(3) 0.010(3) 0.033(3) 0.001(3) 0.002(3) 0.000(3)
O66 0.027(3) 0.031(3) 0.038(3) -0.012(3) 0.002(3) 0.002(3)
O67 0.017(2) 0.027(2) 0.016(2) -0.002(2) 0.000(2) 0.003(2)
O68 0.017(2) 0.026(2) 0.024(2) -0.0012(19) 0.0058(19) 0.0013(19)
O69 0.023(2) 0.031(3) 0.033(3) -0.004(2) 0.007(2) 0.003(2)
O70 0.013(3) 0.025(3) 0.030(3) 0.003(3) 0.006(3) -0.005(3)
O71 0.018(3) 0.040(4) 0.021(3) 0.005(3) 0.000(3) 0.001(3)
O72 0.015(3) 0.021(3) 0.025(3) 0.000(3) 0.000(3) 0.002(3)
O73 0.018(3) 0.030(3) 0.026(3) 0.003(3) 0.011(3) -0.003(3)
N3 0.039(3) 0.046(3) 0.039(3) 0.005(3) -0.001(3) 0.001(3)
O75 0.073(5) 0.037(4) 0.049(5) 0.015(4) 0.010(4) 0.012(4)
O76 0.041(4) 0.053(4) 0.058(4) 0.016(3) 0.007(3) -0.002(3)
N5 0.052(4) 0.048(4) 0.044(3) 0.003(3) -0.006(3) 0.008(3)
N2 0.041(3) 0.055(3) 0.047(3) 0.010(3) -0.001(3) -0.001(3)
N0AA 0.038(4) 0.060(4) 0.043(4) 0.006(4) 0.004(3) -0.002(4)
C6AA 0.042(4) 0.051(4) 0.043(4) 0.003(3) 0.003(3) 0.003(3)
C0BA 0.044(4) 0.049(4) 0.039(4) 0.005(4) 0.002(4) 0.007(4)
O77 0.055(2) 0.054(2) 0.057(2) 0.0033(15) 0.0060(15) 0.0001(15)
N3AA 0.035(4) 0.053(4) 0.041(4) 0.005(4) 0.002(3) -0.005(4)
N12 0.031(3) 0.055(4) 0.046(3) 0.005(3) -0.004(3) -0.007(3)
C3BA 0.015(4) 0.026(4) 0.039(4) 0.000(4) -0.008(4) -0.007(3)
C7AA 0.020(3) 0.035(3) 0.037(3) -0.002(3) -0.002(3) -0.002(3)
N1AA 0.031(3) 0.054(4) 0.039(3) 0.006(3) 0.000(3) -0.008(3)
C8AA 0.023(4) 0.032(4) 0.038(4) -0.002(4) 0.003(3) -0.004(3)
N4 0.058(4) 0.049(4) 0.048(4) -0.002(3) -0.010(3) 0.011(3)
C9AA 0.045(3) 0.062(3) 0.054(3) 0.007(3) 0.004(3) -0.002(3)
N8 0.031(3) 0.052(3) 0.042(3) 0.006(3) 0.000(3) -0.004(3)
N11 0.031(3) 0.055(4) 0.047(4) 0.006(3) 0.001(3) -0.006(3)
C2AA 0.023(3) 0.040(3) 0.039(3) 0.001(3) 0.005(3) 0.002(3)
C3AA 0.025(3) 0.044(4) 0.045(4) 0.003(3) 0.003(3) 0.002(3)
C4AA 0.025(3) 0.037(3) 0.036(3) -0.001(3) 0.002(3) 0.000(3)
C0AA 0.017(3) 0.044(4) 0.050(4) 0.002(4) 0.004(3) 0.004(3)
N14 0.045(4) 0.061(4) 0.059(4) 0.008(4) 0.008(4) -0.002(4)
C11 0.029(3) 0.048(4) 0.049(4) 0.003(4) 0.000(3) 0.003(3)
N13 0.037(4) 0.059(5) 0.061(5) 0.002(4) 0.005(4) -0.010(4)
N20W 0.054(6) 0.063(6) 0.082(6) 0.007(6) 0.023(5) -0.004(5)
C6BA 0.0609(18) 0.0647(19) 0.0624(19) 0.0023(14) 0.0067(14) -0.0005(14)
N6 0.079(5) 0.061(5) 0.052(5) -0.003(4) -0.014(5) 0.014(5)
O78 0.024(3) 0.033(3) 0.048(4) -0.003(3) -0.001(3) 0.000(3)
N7 0.060(4) 0.084(4) 0.066(4) 0.011(4) 0.005(4) -0.004(4)
C3CA 0.066(5) 0.055(5) 0.048(5) 0.002(5) -0.004(5) 0.017(5)
C16 0.062(4) 0.077(4) 0.072(3) 0.010(4) 0.009(4) -0.003(4)
N18W 0.079(2) 0.081(2) 0.081(2) 0.0021(15) 0.0073(15) 0.0000(15)
C2CA 0.0738(19) 0.0768(19) 0.075(2) 0.0007(15) 0.0078(15) -0.0006(15)
C8BA 0.067(4) 0.081(4) 0.071(4) 0.006(3) 0.008(3) -0.002(3)
O2W 0.038(3) 0.050(3) 0.056(3) -0.015(3) 0.010(3) 0.006(3)
O4W 0.046(5) 0.067(6) 0.083(7) 0.006(6) -0.016(5) 0.001(5)
O6W 0.119(9) 0.041(6) 0.055(6) 0.020(5) -0.009(6) -0.002(6)
O8W 0.056(4) 0.065(4) 0.079(4) -0.007(4) 0.000(4) -0.007(4)
O7W 0.104(2) 0.105(2) 0.106(2) -0.0015(15) 0.0109(15) -0.0003(15)
O1W 0.087(6) 0.081(6) 0.091(6) 0.005(5) -0.012(5) -0.006(5)
O5W 0.065(4) 0.064(4) 0.078(4) 0.003(4) -0.002(4) 0.005(4)
C14W 0.120(2) 0.085(2) 0.243(2) -0.012(2) 0.016(2) -0.004(2)
C8 0.1227(19) 0.0891(19) 0.2404(19) -0.0114(19) 0.0160(19) -0.0038(19)
N16W 0.124(2) 0.089(2) 0.242(2) -0.012(2) 0.017(2) -0.004(2)
C18 0.122(2) 0.087(2) 0.244(2) -0.013(2) 0.017(2) -0.003(2)
C24 0.120(2) 0.085(2) 0.244(2) -0.013(2) 0.017(2) -0.002(2)
N19W 0.121(3) 0.084(3) 0.245(3) -0.013(3) 0.016(3) -0.002(3)
O3W 0.095(6) 0.107(6) 0.105(6) -0.011(5) 0.011(5) 0.001(5)
C2BA 0.129(2) 0.100(2) 0.228(2) -0.009(2) 0.014(2) -0.004(2)
N17W 0.130(2) 0.101(2) 0.229(2) -0.009(2) 0.014(2) -0.005(2)
N5AA 0.129(2) 0.099(2) 0.233(2) -0.009(2) 0.014(2) -0.005(2)
C5AA 0.1267(19) 0.0952(19) 0.2339(19) -0.0095(19) 0.0147(19) -0.0040(19)
N12W 0.129(2) 0.101(2) 0.227(2) -0.009(2) 0.013(2) -0.004(2)
C9BA 0.136(4) 0.109(5) 0.211(4) -0.002(4) 0.013(4) -0.005(4)
N9 0.142(3) 0.124(3) 0.205(3) -0.006(3) 0.014(3) -0.003(3)
C38 0.133(4) 0.106(4) 0.216(4) -0.005(4) 0.014(4) -0.004(4)
N2AA 0.157(2) 0.155(2) 0.164(2) -0.0019(15) 0.0154(15) 0.0001(15)
N4AA 0.162(2) 0.161(2) 0.166(2) -0.0019(15) 0.0159(15) 0.0001(15)
O9W 0.097(2) 0.095(2) 0.096(3) -0.0003(16) 0.0109(16) 0.0006(16)

loop_
_atom_type_symbol
_atom_type_description
_atom_type_scat_dispersion_real
_atom_type_scat_dispersion_imag
_atom_type_scat_source
C C 0.0033 0.0016 'International Tables Vol C Tables 4.2.6.8 and 6.1.1.4'
H H 0.0000 0.0000 'International Tables Vol C Tables 4.2.6.8 and 6.1.1.4'
N N 0.0061 0.0033 'International Tables Vol C Tables 4.2.6.8 and 6.1.1.4'
O O 0.0106 0.0060 'International Tables Vol C Tables 4.2.6.8 and 6.1.1.4'
P P 0.1023 0.0942 'International Tables Vol C Tables 4.2.6.8 and 6.1.1.4'
Sr Sr -1.5307 3.2498 'International Tables Vol C Tables 4.2.6.8 and 6.1.1.4'
Mo Mo -1.6832 0.6857 'International Tables Vol C Tables 4.2.6.8 and 6.1.1.4'
Cd Cd -0.8075 1.2024 'International Tables Vol C Tables 4.2.6.8 and 6.1.1.4'

loop_
_geom_angle_atom_site_label_1
_geom_angle_atom_site_label_2
_geom_angle_atom_site_label_3
_geom_angle
_geom_angle_site_symmetry_1
_geom_angle_site_symmetry_3
O56 Mo1 O16 103.0(3) . .
O56 Mo1 O41 103.3(3) . .
O16 Mo1 O41 99.3(3) . .
O56 Mo1 O6 99.4(3) . .
O16 Mo1 O6 151.1(3) . .
O41 Mo1 O6 93.0(3) . .
O56 Mo1 O55 97.2(3) . .
O16 Mo1 O55 85.9(3) . .
O41 Mo1 O55 157.0(3) . .
O6 Mo1 O55 73.3(2) . .
O56 Mo1 O14 172.2(3) . .
O16 Mo1 O14 84.8(3) . .
O41 Mo1 O14 75.2(3) . .
O6 Mo1 O14 73.1(2) . .
O55 Mo1 O14 83.1(2) . .
O63 Mo2 O24 102.3(3) . .
O63 Mo2 O3 100.9(3) . .
O24 Mo2 O3 99.4(3) . .
O63 Mo2 O13 97.0(3) . .
O24 Mo2 O13 95.6(3) . .
O3 Mo2 O13 153.5(3) . .
O63 Mo2 O47 91.6(3) . .
O24 Mo2 O47 166.0(3) . .
O3 Mo2 O47 78.6(3) . .
O13 Mo2 O47 81.6(3) . .
O63 Mo2 O21 168.5(3) . .
O24 Mo2 O21 89.1(3) . .
O3 Mo2 O21 78.3(3) . .
O13 Mo2 O21 80.3(3) . .
O47 Mo2 O21 76.9(2) . .
O63 Mo2 Sr1 126.8(3) . .
O24 Mo2 Sr1 123.5(2) . .
O3 Mo2 Sr1 50.5(2) . .
O13 Mo2 Sr1 103.07(19) . .
O47 Mo2 Sr1 45.04(17) . .
O21 Mo2 Sr1 44.26(17) . .
O70 Mo3 O17 104.6(3) . .
O70 Mo3 O34 102.2(3) . .
O17 Mo3 O34 100.1(3) . .
O70 Mo3 O4 99.0(3) . .
O17 Mo3 O4 149.3(3) . .
O34 Mo3 O4 93.7(3) . .
O70 Mo3 O15 96.3(3) . .
O17 Mo3 O15 84.5(3) . .
O34 Mo3 O15 159.1(3) . .
O4 Mo3 O15 73.5(3) . .
O70 Mo3 O54 171.2(3) . .
O17 Mo3 O54 84.2(3) . .
O34 Mo3 O54 75.4(3) . .
O4 Mo3 O54 72.8(2) . .
O15 Mo3 O54 84.8(2) . .
O43 Mo4 O51 102.8(3) . .
O43 Mo4 O13 104.5(3) . .
O51 Mo4 O13 102.0(3) . .
O43 Mo4 O6 98.0(3) . .
O51 Mo4 O6 98.3(3) . .
O13 Mo4 O6 145.2(3) . .
O43 Mo4 O55 87.8(3) . .
O51 Mo4 O55 165.6(3) . .
O13 Mo4 O55 84.5(3) . .
O6 Mo4 O55 70.2(2) . .
O43 Mo4 O22 165.8(3) . .
O51 Mo4 O22 85.8(3) . .
O13 Mo4 O22 84.3(3) . .
O6 Mo4 O22 69.3(2) . .
O55 Mo4 O22 82.0(2) . .
O58 Mo5 O42 100.9(3) . .
O58 Mo5 O60 101.6(3) . .
O42 Mo5 O60 90.4(3) . .
O58 Mo5 O45 100.0(3) . .
O42 Mo5 O45 91.4(3) . .
O60 Mo5 O45 157.6(3) . .
O58 Mo5 O37 92.5(3) . .
O42 Mo5 O37 166.4(3) . .
O60 Mo5 O37 88.8(3) . .
O45 Mo5 O37 84.3(3) . .
O58 Mo5 O64 168.2(3) . .
O42 Mo5 O64 88.3(3) . .
O60 Mo5 O64 85.5(3) . .
O45 Mo5 O64 72.2(3) . .
O37 Mo5 O64 78.2(2) . .
O49 Mo6 O2 100.1(3) . .
O49 Mo6 O57 99.3(3) . .
O2 Mo6 O57 96.2(3) . .
O49 Mo6 O40 96.5(3) . .
O2 Mo6 O40 90.3(3) . .
O57 Mo6 O40 161.6(3) . .
O49 Mo6 O17 91.1(3) . .
O2 Mo6 O17 167.2(3) . .
O57 Mo6 O17 88.1(3) . .
O40 Mo6 O17 82.2(3) . .
O49 Mo6 O11 172.0(3) . .
O2 Mo6 O11 86.1(3) . .
O57 Mo6 O11 85.1(3) . .
O40 Mo6 O11 78.2(3) . .
O17 Mo6 O11 82.2(3) . .
O65 Mo7 O10 101.9(3) . .
O65 Mo7 O2 96.5(3) . .
O10 Mo7 O2 90.7(3) . .
O65 Mo7 O12 95.3(3) . .
O10 Mo7 O12 89.2(3) . .
O2 Mo7 O12 167.9(3) . .
O65 Mo7 O19 94.9(3) . .
O10 Mo7 O19 162.0(3) . .
O2 Mo7 O19 93.4(3) . .
O12 Mo7 O19 83.1(3) . .
O65 Mo7 O8 173.6(3) . .
O10 Mo7 O8 84.4(3) . .
O2 Mo7 O8 84.0(3) . .
O12 Mo7 O8 84.0(3) . .
O19 Mo7 O8 78.7(2) . .
O27 Mo8 O28 104.3(3) . .
O27 Mo8 O35 102.1(3) . .
O28 Mo8 O35 99.3(3) . .
O27 Mo8 O4 99.1(3) . .
O28 Mo8 O4 150.4(3) . .
O35 Mo8 O4 93.2(3) . .
O27 Mo8 O29 98.0(3) . .
O28 Mo8 O29 85.9(3) . .
O35 Mo8 O29 157.3(3) . .
O4 Mo8 O29 73.0(3) . .
O27 Mo8 O54 171.3(3) . .
O28 Mo8 O54 84.3(3) . .
O35 Mo8 O54 75.0(3) . .
O4 Mo8 O54 73.0(2) . .
O29 Mo8 O54 83.6(2) . .
O32 Mo9 O10 100.1(3) . .
O32 Mo9 O1 99.6(3) . .
O10 Mo9 O1 92.7(3) . .
O32 Mo9 O45 102.2(3) . .
O10 Mo9 O45 157.3(3) . .
O1 Mo9 O45 88.0(3) . .
O32 Mo9 O33 95.2(3) . .
O10 Mo9 O33 89.6(3) . .
O1 Mo9 O33 164.4(3) . .
O45 Mo9 O33 83.9(3) . .
O32 Mo9 O64 171.7(3) . .
O10 Mo9 O64 85.9(3) . .
O1 Mo9 O64 85.9(3) . .
O45 Mo9 O64 71.6(3) . .
O33 Mo9 O64 78.8(2) . .
O71 Mo10 O9 101.1(3) . .
O71 Mo10 O42 101.0(3) . .
O9 Mo10 O42 92.7(3) . .
O71 Mo10 O67 100.8(3) . .
O9 Mo10 O67 156.4(3) . .
O42 Mo10 O67 91.7(3) . .
O71 Mo10 O53 93.2(3) . .
O9 Mo10 O53 87.2(3) . .
O42 Mo10 O53 165.5(3) . .
O67 Mo10 O53 82.8(3) . .
O71 Mo10 O36 169.0(3) . .
O9 Mo10 O36 85.2(3) . .
O42 Mo10 O36 87.6(3) . .
O67 Mo10 O36 71.9(3) . .
O53 Mo10 O36 78.0(2) . .
O72 Mo11 O12 104.2(3) . .
O72 Mo11 O18 102.1(3) . .
O12 Mo11 O18 99.3(3) . .
O72 Mo11 O6 98.4(3) . .
O12 Mo11 O6 151.8(3) . .
O18 Mo11 O6 92.3(3) . .
O72 Mo11 O22 99.3(3) . .
O12 Mo11 O22 86.4(3) . .
O18 Mo11 O22 155.7(3) . .
O6 Mo11 O22 73.3(2) . .
O72 Mo11 O14 170.4(3) . .
O12 Mo11 O14 85.3(3) . .
O18 Mo11 O14 74.7(3) . .
O6 Mo11 O14 72.9(2) . .
O22 Mo11 O14 82.3(2) . .
O38 Mo12 O1 102.1(3) . .
O38 Mo12 O67 101.2(3) . .
O1 Mo12 O67 95.5(3) . .
O38 Mo12 O57 100.8(3) . .
O1 Mo12 O57 89.6(3) . .
O67 Mo12 O57 155.8(3) . .
O38 Mo12 O61 92.0(3) . .
O1 Mo12 O61 165.6(3) . .
O67 Mo12 O61 84.1(3) . .
O57 Mo12 O61 85.2(3) . .
O38 Mo12 O36 168.3(3) . .
O1 Mo12 O36 88.4(3) . .
O67 Mo12 O36 72.4(3) . .
O57 Mo12 O36 84.2(3) . .
O61 Mo12 O36 77.8(2) . .
O62 Mo13 O33 105.1(3) . .
O62 Mo13 O37 104.8(3) . .
O33 Mo13 O37 94.0(3) . .
O62 Mo13 O18 96.7(3) . .
O33 Mo13 O18 91.6(3) . .
O37 Mo13 O18 155.5(3) . .
O62 Mo13 O41 95.7(3) . .
O33 Mo13 O41 157.8(3) . .
O37 Mo13 O41 87.9(3) . .
O18 Mo13 O41 78.2(3) . .
O62 Mo13 O14 163.6(3) . .
O33 Mo13 O14 87.1(3) . .
O37 Mo13 O14 84.8(3) . .
O18 Mo13 O14 71.6(2) . .
O41 Mo13 O14 71.0(2) . .
O73 Mo14 O69 102.5(4) . .
O73 Mo14 O68 104.1(3) . .
O69 Mo14 O68 102.8(3) . .
O73 Mo14 O4 98.4(3) . .
O69 Mo14 O4 98.6(3) . .
O68 Mo14 O4 144.6(3) . .
O73 Mo14 O15 85.0(3) . .
O69 Mo14 O15 167.5(3) . .
O68 Mo14 O15 84.8(3) . .
O4 Mo14 O15 70.2(2) . .
O73 Mo14 O29 165.5(3) . .
O69 Mo14 O29 86.8(3) . .
O68 Mo14 O29 84.2(3) . .
O4 Mo14 O29 69.0(2) . .
O15 Mo14 O29 84.1(2) . .
O46 Cd1 O30 90.9(3) 2_656 .
O46 Cd1 O75 108.4(3) 2_656 .
O30 Cd1 O75 87.2(3) . .
O46 Cd1 O24 90.3(3) 2_656 .
O30 Cd1 O24 88.0(3) . .
O75 Cd1 O24 160.8(3) . .
O46 Cd1 O51 90.6(2) 2_656 2_656
O30 Cd1 O51 174.3(3) . 2_656
O75 Cd1 O51 87.1(3) . 2_656
O24 Cd1 O51 97.5(2) . 2_656
O46 Cd1 O78 166.8(3) 2_656 .
O30 Cd1 O78 98.2(3) . .
O75 Cd1 O78 81.8(4) . .
O24 Cd1 O78 80.5(3) . .
O51 Cd1 O78 81.3(3) 2_656 .
O48 Mo15 O66 102.8(4) . .
O48 Mo15 O3 99.7(3) . .
O66 Mo15 O3 99.5(3) . .
O48 Mo15 O68 97.9(3) . .
O66 Mo15 O68 95.3(3) . .
O3 Mo15 O68 153.8(3) . .
O48 Mo15 O39 90.7(3) . .
O66 Mo15 O39 166.4(3) . .
O3 Mo15 O39 79.6(3) . .
O68 Mo15 O39 81.0(3) . .
O48 Mo15 O23 168.8(3) . .
O66 Mo15 O23 88.4(3) . .
O3 Mo15 O23 78.1(3) . .
O68 Mo15 O23 80.9(3) . .
O39 Mo15 O23 78.2(2) . .
O48 Mo15 Sr1 125.1(3) . .
O66 Mo15 Sr1 124.5(3) . .
O3 Mo15 Sr1 50.6(2) . .
O68 Mo15 Sr1 103.3(2) . .
O39 Mo15 Sr1 45.17(17) . .
O23 Mo15 Sr1 45.47(17) . .
O59 Mo16 O53 104.4(3) . .
O59 Mo16 O61 105.0(3) . .
O53 Mo16 O61 95.8(3) . .
O59 Mo16 O35 95.9(3) . .
O53 Mo16 O35 90.9(3) . .
O61 Mo16 O35 155.6(3) . .
O59 Mo16 O34 96.5(3) . .
O53 Mo16 O34 156.5(3) . .
O61 Mo16 O34 88.9(3) . .
O35 Mo16 O34 76.2(3) . .
O59 Mo16 O54 163.6(3) . .
O53 Mo16 O54 86.2(3) . .
O61 Mo16 O54 86.0(3) . .
O35 Mo16 O54 71.1(2) . .
O34 Mo16 O54 71.1(2) . .
O50 Mo17 O7 99.3(3) . .
O50 Mo17 O60 101.4(3) . .
O7 Mo17 O60 94.4(3) . .
O50 Mo17 O20 95.9(3) . .
O7 Mo17 O20 92.4(3) . .
O60 Mo17 O20 160.2(3) . .
O50 Mo17 O16 92.3(3) . .
O7 Mo17 O16 167.7(3) . .
O60 Mo17 O16 87.1(3) . .
O20 Mo17 O16 82.5(3) . .
O50 Mo17 O52 172.7(3) . .
O7 Mo17 O52 85.4(3) . .
O60 Mo17 O52 83.6(3) . .
O20 Mo17 O52 78.3(3) . .
O16 Mo17 O52 82.6(2) . .
O21 Sr1 O39 117.0(2) . .
O21 Sr1 O47 65.0(2) . .
O39 Sr1 O47 81.2(2) . .
O21 Sr1 O23 81.2(2) . .
O39 Sr1 O23 66.6(2) . .
O47 Sr1 O23 114.8(2) . .
O21 Sr1 O8 103.2(2) . .
O39 Sr1 O8 117.1(2) . .
O47 Sr1 O8 74.3(2) . .
O23 Sr1 O8 170.9(2) . .
O21 Sr1 O52 73.8(2) . .
O39 Sr1 O52 169.0(2) . .
O47 Sr1 O52 102.8(2) . .
O23 Sr1 O52 119.4(2) . .
O8 Sr1 O52 55.4(2) . .
O21 Sr1 O5 118.8(2) . .
O39 Sr1 O5 102.5(2) . .
O47 Sr1 O5 171.5(2) . .
O23 Sr1 O5 73.6(2) . .
O8 Sr1 O5 97.2(2) . .
O52 Sr1 O5 72.17(19) . .
O21 Sr1 O11 169.8(2) . .
O39 Sr1 O11 73.1(2) . .
O47 Sr1 O11 120.4(2) . .
O23 Sr1 O11 102.7(2) . .
O8 Sr1 O11 71.7(2) . .
O52 Sr1 O11 96.2(2) . .
O5 Sr1 O11 54.7(2) . .
O21 Sr1 O3 58.4(2) . .
O39 Sr1 O3 58.6(2) . .
O47 Sr1 O3 57.1(2) . .
O23 Sr1 O3 57.7(2) . .
O8 Sr1 O3 131.5(2) . .
O52 Sr1 O3 132.2(2) . .
O5 Sr1 O3 131.3(2) . .
O11 Sr1 O3 131.6(2) . .
O21 Sr1 P2 89.29(15) . .
O39 Sr1 P2 144.01(16) . .
O47 Sr1 P2 89.35(15) . .
O23 Sr1 P2 146.39(16) . .
O8 Sr1 P2 27.73(15) . .
O52 Sr1 P2 27.76(15) . .
O5 Sr1 P2 83.22(14) . .
O11 Sr1 P2 82.34(15) . .
O3 Sr1 P2 139.95(14) . .
O21 Sr1 P1 145.17(16) . .
O39 Sr1 P1 88.77(15) . .
O47 Sr1 P1 147.03(16) . .
O23 Sr1 P1 89.12(15) . .
O8 Sr1 P1 82.74(14) . .
O52 Sr1 P1 82.35(14) . .
O5 Sr1 P1 27.33(15) . .
O11 Sr1 P1 27.43(15) . .
O3 Sr1 P1 139.54(14) . .
P2 Sr1 P1 80.50(6) . .
O21 Sr1 Mo15 83.75(15) . .
O39 Sr1 Mo15 38.12(15) . .
O47 Sr1 Mo15 82.01(15) . .
O23 Sr1 Mo15 38.39(15) . .
O8 Sr1 Mo15 149.18(14) . .
O52 Sr1 Mo15 151.92(15) . .
O5 Sr1 Mo15 105.64(14) . .
O11 Sr1 Mo15 105.18(14) . .
O3 Sr1 Mo15 30.78(14) . .
P2 Sr1 Mo15 170.62(5) . .
P1 Sr1 Mo15 108.77(5) . .
O31 Mo18 O7 99.0(3) . .
O31 Mo18 O9 101.5(3) . .
O7 Mo18 O9 92.4(3) . .
O31 Mo18 O28 93.1(3) . .
O7 Mo18 O28 167.2(3) . .
O9 Mo18 O28 89.3(3) . .
O31 Mo18 O25 95.0(3) . .
O7 Mo18 O25 92.6(3) . .
O9 Mo18 O25 161.9(3) . .
O28 Mo18 O25 82.1(3) . .
O31 Mo18 O5 172.2(3) . .
O7 Mo18 O5 85.0(3) . .
O9 Mo18 O5 84.9(3) . .
O28 Mo18 O5 82.5(3) . .
O25 Mo18 O5 78.1(3) . .
O77 Cd2 O26 87.4(3) . .
O77 Cd2 O76 92.5(4) . .
O26 Cd2 O76 93.9(3) . .
O77 Cd2 N5 161.9(4) . .
O26 Cd2 N5 110.6(3) . .
O76 Cd2 N5 87.7(4) . .
O77 Cd2 O69 84.6(3) . 2_546
O26 Cd2 O69 88.5(3) . 2_546
O76 Cd2 O69 176.2(3) . 2_546
N5 Cd2 O69 94.3(4) . 2_546
O77 Cd2 N3 90.6(4) . .
O26 Cd2 N3 170.8(3) . .
O76 Cd2 N3 95.2(4) . .
N5 Cd2 N3 71.4(4) . .
O69 Cd2 N3 82.4(3) 2_546 .
O5 P1 O11 107.9(4) . .
O5 P1 O36 111.1(4) . .
O11 P1 O36 110.3(4) . .
O5 P1 O54 109.8(4) . .
O11 P1 O54 110.1(4) . .
O36 P1 O54 107.6(4) . .
O5 P1 Sr1 53.7(2) . .
O11 P1 Sr1 54.4(3) . .
O36 P1 Sr1 123.3(3) . .
O54 P1 Sr1 129.1(3) . .
O52 P2 O8 108.3(4) . .
O52 P2 O64 111.2(4) . .
O8 P2 O64 110.2(4) . .
O52 P2 O14 109.8(4) . .
O8 P2 O14 110.2(4) . .
O64 P2 O14 107.2(4) . .
O52 P2 Sr1 54.4(2) . .
O8 P2 Sr1 53.9(3) . .
O64 P2 Sr1 124.2(3) . .
O14 P2 Sr1 128.6(3) . .
O44 P3 O23 112.5(4) . .
O44 P3 O25 107.9(4) . .
O23 P3 O25 109.2(4) . .
O44 P3 O29 109.3(4) . .
O23 P3 O29 107.5(4) . .
O25 P3 O29 110.4(4) . .
O44 P3 Sr1 145.3(3) . .
O23 P3 Sr1 33.8(3) . .
O25 P3 Sr1 85.8(3) . .
O29 P3 Sr1 94.4(3) . .
O46 P4 O47 112.5(4) . .
O46 P4 O19 110.0(4) . .
O47 P4 O19 108.2(4) . .
O46 P4 O22 109.9(4) . .
O47 P4 O22 106.3(4) . .
O19 P4 O22 109.9(4) . .
O46 P4 Sr1 145.3(3) . .
O47 P4 Sr1 33.6(2) . .
O19 P4 Sr1 84.8(3) . .
O22 P4 Sr1 92.9(2) . .
O26 P5 O39 111.5(4) . .
O26 P5 O40 108.0(4) . .
O39 P5 O40 109.5(4) . .
O26 P5 O15 110.4(4) . .
O39 P5 O15 108.0(4) . .
O40 P5 O15 109.4(4) . .
O26 P5 Sr1 142.8(3) . .
O39 P5 Sr1 32.8(3) . .
O40 P5 Sr1 85.8(3) . .
O15 P5 Sr1 96.1(3) . .
O30 P6 O21 111.8(4) . .
O30 P6 O20 109.7(4) . .
O21 P6 O20 109.5(4) . .
O30 P6 O55 108.8(4) . .
O21 P6 O55 107.7(4) . .
O20 P6 O55 109.2(4) . .
O30 P6 Sr1 143.8(3) . .
O21 P6 Sr1 32.8(2) . .
O20 P6 Sr1 86.3(3) . .
O55 P6 Sr1 95.1(3) . .
Mo12 O1 Mo9 173.1(4) . .
Mo6 O2 Mo7 168.8(4) . .
Mo15 O3 Mo2 163.0(4) . .
Mo15 O3 Sr1 98.7(3) . .
Mo2 O3 Sr1 98.3(3) . .
Mo14 O4 Mo3 111.6(3) . .
Mo14 O4 Mo8 111.8(3) . .
Mo3 O4 Mo8 116.9(3) . .
P1 O5 Mo18 129.8(4) . .
P1 O5 Sr1 99.0(3) . .
Mo18 O5 Sr1 131.0(3) . .
Mo4 O6 Mo1 110.4(3) . .
Mo4 O6 Mo11 110.6(3) . .
Mo1 O6 Mo11 117.2(3) . .
Mo17 O7 Mo18 169.2(4) . .
P2 O8 Mo7 130.4(4) . .
P2 O8 Sr1 98.3(3) . .
Mo7 O8 Sr1 131.2(3) . .
Mo10 O9 Mo18 158.7(4) . .
Mo7 O10 Mo9 157.9(4) . .
P1 O11 Mo6 130.7(4) . .
P1 O11 Sr1 98.2(3) . .
Mo6 O11 Sr1 130.9(3) . .
Mo11 O12 Mo7 147.7(4) . .
Mo4 O13 Mo2 157.3(4) . .
P2 O14 Mo13 120.9(3) . .
P2 O14 Mo1 126.5(4) . .
Mo13 O14 Mo1 90.1(2) . .
P2 O14 Mo11 126.5(4) . .
Mo13 O14 Mo11 89.1(2) . .
Mo1 O14 Mo11 92.8(2) . .
P5 O15 Mo3 136.8(4) . .
P5 O15 Mo14 123.4(4) . .
Mo3 O15 Mo14 98.2(3) . .
Mo1 O16 Mo17 148.1(4) . .
Mo3 O17 Mo6 149.4(4) . .
Mo11 O18 Mo13 123.8(3) . .
P4 O19 Mo7 135.7(4) . .
P6 O20 Mo17 137.3(4) . .
P6 O21 Mo2 126.5(4) . .
P6 O21 Sr1 128.3(4) . .
Mo2 O21 Sr1 97.7(2) . .
P4 O22 Mo11 134.7(4) . .
P4 O22 Mo4 121.3(3) . .
Mo11 O22 Mo4 99.4(3) . .
P3 O23 Mo15 128.4(4) . .
P3 O23 Sr1 127.2(4) . .
Mo15 O23 Sr1 96.1(2) . .
Mo2 O24 Cd1 136.0(4) . .
P3 O25 Mo18 136.1(4) . .
P5 O26 Cd2 121.8(4) . .
Mo8 O28 Mo18 148.8(4) . .
P3 O29 Mo8 134.9(4) . .
P3 O29 Mo14 122.8(4) . .
Mo8 O29 Mo14 99.1(3) . .
P6 O30 Cd1 124.0(4) . .
Mo13 O33 Mo9 142.4(4) . .
Mo3 O34 Mo16 122.5(3) . .
Mo8 O35 Mo16 122.3(3) . .
P1 O36 Mo10 128.5(4) . .
P1 O36 Mo12 129.4(4) . .
Mo10 O36 Mo12 94.2(2) . .
Mo13 O37 Mo5 141.7(4) . .
P5 O39 Mo15 127.6(4) . .
P5 O39 Sr1 128.7(4) . .
Mo15 O39 Sr1 96.7(2) . .
P5 O40 Mo6 137.7(4) . .
Mo1 O41 Mo13 123.3(3) . .
Mo5 O42 Mo10 171.6(4) . .
Mo5 O45 Mo9 119.4(3) . .
P4 O46 Cd1 137.4(4) . 2_646
P4 O47 Mo2 127.3(4) . .
P4 O47 Sr1 127.5(4) . .
Mo2 O47 Sr1 98.3(2) . .
Mo4 O51 Cd1 126.6(3) . 2_646
P2 O52 Mo17 131.2(4) . .
P2 O52 Sr1 97.8(3) . .
Mo17 O52 Sr1 130.8(3) . .
Mo16 O53 Mo10 141.1(4) . .
P1 O54 Mo16 120.4(4) . .
P1 O54 Mo8 126.5(4) . .
Mo16 O54 Mo8 90.7(2) . .
P1 O54 Mo3 126.1(4) . .
Mo16 O54 Mo3 90.1(2) . .
Mo8 O54 Mo3 92.6(2) . .
P6 O55 Mo1 135.9(4) . .
P6 O55 Mo4 122.1(4) . .
Mo1 O55 Mo4 99.0(3) . .
Mo6 O57 Mo12 159.2(4) . .
Mo17 O60 Mo5 159.7(4) . .
Mo16 O61 Mo12 139.3(4) . .
P2 O64 Mo5 127.1(4) . .
P2 O64 Mo9 128.0(4) . .
Mo5 O64 Mo9 96.8(2) . .
Mo12 O67 Mo10 121.5(3) . .
Mo14 O68 Mo15 157.2(4) . .
Mo14 O69 Cd2 139.1(4) . 2_556
C6AA N3 N0AA 106.4(11) . .
C6AA N3 Cd2 112.8(9) . .
N0AA N3 Cd2 139.5(9) . .
Cd1 O75 H75A 120.2 . .
Cd1 O75 H75B 119.9 . .
H75A O75 H75B 120.0 . .
Cd2 O76 H76A 120.0 . .
Cd2 O76 H76B 120.0 . .
H76A O76 H76B 120.0 . .
C3CA N5 C0BA 102.2(13) . .
C3CA N5 Cd2 142.3(11) . .
C0BA N5 Cd2 115.5(9) . .
C6AA N2 C9AA 105.5(13) . .
C9AA N0AA N3 107.1(12) . .
N2 C6AA N3 110.0(12) . .
N2 C6AA C0BA 129.5(14) . .
N3 C6AA C0BA 120.5(13) . .
N4 C0BA N5 114.2(12) . .
N4 C0BA C6AA 126.6(13) . .
N5 C0BA C6AA 119.2(13) . .
Cd2 O77 H77A 120.0 . .
Cd2 O77 H77B 119.9 . .
H77A O77 H77B 120.0 . .
C4AA N3AA N1AA 102.6(10) . .
C8AA N12 C3BA 101.5(11) . .
N13 C3BA N12 110.5(10) . .
N13 C3BA H3BA 124.7 . .
N12 C3BA H3BA 124.8 . .
N8 C7AA N1AA 110.5(11) . .
N8 C7AA C8AA 127.4(11) . .
N1AA C7AA C8AA 122.0(10) . .
C7AA N1AA N3AA 108.9(10) . .
N12 C8AA N11 116.4(11) . .
N12 C8AA C7AA 121.6(11) . .
N11 C8AA C7AA 122.1(10) . .
C0BA N4 N6 101.8(12) . .
C0BA N4 H4 129.1 . .
N6 N4 H4 129.1 . .
N0AA C9AA N2 110.9(13) . .
N0AA C9AA C6BA 125.0(14) . .
N2 C9AA C6BA 124.1(14) . .
C7AA N8 C4AA 102.4(10) . .
N13 N11 C8AA 101.4(10) . .
N14 C2AA C3AA 118.0(11) . .
N14 C2AA C4AA 123.0(11) . .
C3AA C2AA C4AA 119.0(11) . .
N20W C3AA C2AA 118.0(12) . .
N20W C3AA H3AA 121.0 . .
C2AA C3AA H3AA 121.0 . .
N3AA C4AA N8 115.6(11) . .
N3AA C4AA C2AA 122.5(11) . .
N8 C4AA C2AA 121.9(11) . .
N20W C0AA C11 122.3(12) . .
N20W C0AA H0AA 118.9 . .
C11 C0AA H0AA 118.8 . .
C2AA N14 C11 119.9(12) . .
C2AA N14 H14 120.0 . .
C11 N14 H14 120.0 . .
C0AA C11 N14 120.5(13) . .
C0AA C11 H11 119.8 . .
N14 C11 H11 119.8 . .
N11 N13 C3BA 110.2(12) . .
N11 N13 H13 124.9 . .
C3BA N13 H13 124.9 . .
C0AA N20W C3AA 121.2(13) . .
C0AA N20W H20W 119.4 . .
C3AA N20W H20W 119.4 . .
N7 C6BA C16 111.3(14) . .
N7 C6BA C9AA 120.0(13) . .
C16 C6BA C9AA 128.7(13) . .
C3CA N6 N4 110.2(14) . .
C3CA N6 H6 124.8 . .
N4 N6 H6 125.0 . .
Cd1 O78 H78A 120.1 . .
Cd1 O78 H78B 119.9 . .
H78A O78 H78B 120.0 . .
C6BA N7 C8BA 139.2(16) . .
C6BA N7 H7 111.2 . .
C8BA N7 H7 109.6 . .
N6 C3CA N5 111.2(14) . .
N6 C3CA H3CA 124.3 . .
N5 C3CA H3CA 124.4 . .
C6BA C16 N18W 112.5(13) . .
C6BA C16 H16 123.5 . .
N18W C16 H16 124.1 . .
C2CA N18W C16 123.4(16) . .
C2CA N18W H18W 116.9 . .
C16 N18W H18W 119.7 . .
C8BA C2CA N18W 129.2(18) . .
C8BA C2CA H2CA 114.7 . .
N18W C2CA H2CA 116.1 . .
C2CA C8BA N7 104.4(16) . .
C2CA C8BA H8BA 126.6 . .
N7 C8BA H8BA 129.0 . .
H2WA O2W H2WB 120.0 . .
H4WA O4W H4WB 120.0 . .
H6WA O6W H6WB 120.0 . .
H8WA O8W H8WB 120.0 . .
H7WA O7W H7WB 120.0 . .
H1WA O1W H1WB 120.0 . .
H5WA O5W H5WB 120.0 . .
C8 C14W N19W 120.0 . .
C8 C14W H14W 120.0 . .
N19W C14W H14W 120.0 . .
C5AA C8 N16W 125.4(17) . .
C5AA C8 C14W 114.1(17) . .
N16W C8 C14W 120.0 . .
C8 N16W C18 120.0 . .
C8 N16W H16W 120.0 . .
C18 N16W H16W 120.0 . .
N16W C18 C24 120.0 . .
N16W C18 H18 120.0 . .
C24 C18 H18 120.0 . .
N19W C24 C18 120.0 . .
N19W C24 H24 120.0 . .
C18 C24 H24 120.0 . .
C24 N19W C14W 120.0 . .
C24 N19W H19W 120.0 . .
C14W N19W H19W 120.0 . .
H3WA O3W H3WB 120.0 . .
N17W C2BA N12W 108.0 . .
N17W C2BA C38 143.7 . .
N12W C2BA C38 108.3 . .
C2BA N17W N5AA 108.0 . .
C5AA N5AA N17W 108.0 . .
C8 C5AA N5AA 115.4(16) . .
C8 C5AA N12W 136.5(16) . .
N5AA C5AA N12W 108.0 . .
C5AA N12W C2BA 108.0 . .
N9 C9BA N4AA 108.0 . .
N9 C9BA H9BA 126.0 . .
N4AA C9BA H9BA 126.0 . .
C38 N9 C9BA 108.0 . .
N9 C38 N2AA 108.0 . .
N9 C38 C2BA 107.7 . .
N2AA C38 C2BA 144.1 . .
N4AA N2AA C38 108.0 . .
N2AA N4AA C9BA 108.0 . .
N2AA N4AA H4AA 126.0 . .
C9BA N4AA H4AA 126.0 . .
H9WA O9W H9WB 120.0 . .

loop_
_geom_bond_atom_site_label_1
_geom_bond_atom_site_label_2
_geom_bond_distance
_geom_bond_site_symmetry_2
Mo1 O56 1.690(7) .
Mo1 O16 1.793(6) .
Mo1 O41 1.800(7) .
Mo1 O6 2.054(6) .
Mo1 O55 2.131(6) .
Mo1 O14 2.428(7) .
Mo2 O63 1.697(7) .
Mo2 O24 1.721(7) .
Mo2 O3 1.911(7) .
Mo2 O13 1.990(7) .
Mo2 O47 2.201(7) .
Mo2 O21 2.265(7) .
Mo2 Sr1 3.6460(14) .
Mo3 O70 1.686(7) .
Mo3 O17 1.790(7) .
Mo3 O34 1.791(7) .
Mo3 O4 2.046(7) .
Mo3 O15 2.159(7) .
Mo3 O54 2.437(7) .
Mo4 O43 1.700(7) .
Mo4 O51 1.728(7) .
Mo4 O13 1.829(7) .
Mo4 O6 2.043(6) .
Mo4 O55 2.291(6) .
Mo4 O22 2.323(7) .
Mo5 O58 1.697(7) .
Mo5 O42 1.877(7) .
Mo5 O60 1.888(7) .
Mo5 O45 1.971(7) .
Mo5 O37 2.058(7) .
Mo5 O64 2.291(7) .
Mo6 O49 1.700(7) .
Mo6 O2 1.834(6) .
Mo6 O57 1.859(6) .
Mo6 O40 2.035(7) .
Mo6 O17 2.041(6) .
Mo6 O11 2.196(7) .
Mo7 O65 1.681(7) .
Mo7 O10 1.882(6) .
Mo7 O2 1.914(6) .
Mo7 O12 2.005(6) .
Mo7 O19 2.049(7) .
Mo7 O8 2.210(7) .
Mo8 O27 1.691(7) .
Mo8 O28 1.779(7) .
Mo8 O35 1.823(7) .
Mo8 O4 2.068(7) .
Mo8 O29 2.129(7) .
Mo8 O54 2.413(7) .
Mo9 O32 1.678(7) .
Mo9 O10 1.882(7) .
Mo9 O1 1.899(7) .
Mo9 O45 2.003(7) .
Mo9 O33 2.048(7) .
Mo9 O64 2.296(7) .
Mo10 O71 1.692(7) .
Mo10 O9 1.883(7) .
Mo10 O42 1.883(7) .
Mo10 O67 1.945(7) .
Mo10 O53 2.099(7) .
Mo10 O36 2.285(7) .
Mo11 O72 1.677(7) .
Mo11 O12 1.794(7) .
Mo11 O18 1.812(7) .
Mo11 O6 2.069(7) .
Mo11 O22 2.107(7) .
Mo11 O14 2.429(6) .
Mo12 O38 1.690(7) .
Mo12 O1 1.859(7) .
Mo12 O67 1.900(7) .
Mo12 O57 1.926(7) .
Mo12 O61 2.125(7) .
Mo12 O36 2.295(7) .
Mo13 O62 1.699(7) .
Mo13 O33 1.798(7) .
Mo13 O37 1.827(7) .
Mo13 O18 2.035(7) .
Mo13 O41 2.089(7) .
Mo13 O14 2.413(6) .
Mo14 O73 1.692(7) .
Mo14 O69 1.723(8) .
Mo14 O68 1.825(7) .
Mo14 O4 2.046(7) .
Mo14 O15 2.317(7) .
Mo14 O29 2.342(7) .
Cd1 O46 2.213(7) 2_656
Cd1 O30 2.232(7) .
Cd1 O75 2.274(9) .
Cd1 O24 2.314(7) .
Cd1 O51 2.356(7) 2_656
Cd1 O78 2.357(8) .
Mo15 O48 1.698(8) .
Mo15 O66 1.701(8) .
Mo15 O3 1.883(7) .
Mo15 O68 1.998(7) .
Mo15 O39 2.261(7) .
Mo15 O23 2.272(7) .
Mo15 Sr1 3.6381(15) .
Mo16 O59 1.698(7) .
Mo16 O53 1.790(7) .
Mo16 O61 1.793(7) .
Mo16 O35 2.086(7) .
Mo16 O34 2.111(7) .
Mo16 O54 2.403(6) .
Mo17 O50 1.680(8) .
Mo17 O7 1.864(7) .
Mo17 O60 1.873(7) .
Mo17 O20 2.034(7) .
Mo17 O16 2.037(6) .
Mo17 O52 2.202(6) .
Sr1 O21 2.568(7) .
Sr1 O39 2.598(7) .
Sr1 O47 2.607(6) .
Sr1 O23 2.608(7) .
Sr1 O8 2.661(6) .
Sr1 O52 2.675(6) .
Sr1 O5 2.675(6) .
Sr1 O11 2.694(6) .
Sr1 O3 2.842(7) .
Sr1 P2 3.257(2) .
Sr1 P1 3.279(2) .
Mo18 O31 1.671(8) .
Mo18 O7 1.875(7) .
Mo18 O9 1.887(7) .
Mo18 O28 2.041(7) .
Mo18 O25 2.048(7) .
Mo18 O5 2.205(7) .
Cd2 O77 2.184(11) .
Cd2 O26 2.234(7) .
Cd2 O76 2.306(10) .
Cd2 N5 2.343(13) .
Cd2 O69 2.351(8) 2_546
Cd2 N3 2.400(11) .
P1 O5 1.524(7) .
P1 O11 1.526(7) .
P1 O36 1.542(7) .
P1 O54 1.575(7) .
P2 O52 1.531(7) .
P2 O8 1.532(7) .
P2 O64 1.540(7) .
P2 O14 1.564(7) .
P3 O44 1.518(8) .
P3 O23 1.521(7) .
P3 O25 1.549(7) .
P3 O29 1.579(7) .
P4 O46 1.502(7) .
P4 O47 1.532(7) .
P4 O19 1.551(7) .
P4 O22 1.585(7) .
P5 O26 1.517(7) .
P5 O39 1.522(7) .
P5 O40 1.528(7) .
P5 O15 1.574(7) .
P6 O30 1.511(7) .
P6 O21 1.533(7) .
P6 O20 1.538(7) .
P6 O55 1.585(7) .
O46 Cd1 2.213(7) 2_646
O51 Cd1 2.356(7) 2_646
O69 Cd2 2.351(7) 2_556
N3 C6AA 1.351(19) .
N3 N0AA 1.376(16) .
O75 H75A 0.8500 .
O75 H75B 0.8499 .
O76 H76A 0.8500 .
O76 H76B 0.8501 .
N5 C3CA 1.30(2) .
N5 C0BA 1.352(18) .
N2 C6AA 1.331(18) .
N2 C9AA 1.36(2) .
N0AA C9AA 1.31(2) .
C6AA C0BA 1.420(19) .
C0BA N4 1.307(19) .
O77 H77A 0.8497 .
O77 H77B 0.8500 .
N3AA C4AA 1.305(16) .
N3AA N1AA 1.371(15) .
N12 C8AA 1.307(16) .
N12 C3BA 1.344(16) .
C3BA N13 1.327(17) .
C3BA H3BA 0.9300 .
C7AA N8 1.321(15) .
C7AA N1AA 1.353(16) .
C7AA C8AA 1.473(16) .
C8AA N11 1.350(17) .
N4 N6 1.350(18) .
N4 H4 0.8600 .
C9AA C6BA 1.49(2) .
N8 C4AA 1.368(17) .
N11 N13 1.325(16) .
C2AA N14 1.377(18) .
C2AA C3AA 1.398(18) .
C2AA C4AA 1.471(16) .
C3AA N20W 1.399(18) .
C3AA H3AA 0.9300 .
C0AA N20W 1.294(19) .
C0AA C11 1.310(19) .
C0AA H0AA 0.9300 .
N14 C11 1.377(18) .
N14 H14 0.8600 .
C11 H11 0.9300 .
N13 H13 0.8600 .
N20W H20W 0.8600 .
C6BA N7 1.322(14) .
C6BA C16 1.363(15) .
N6 C3CA 1.29(2) .
N6 H6 0.8600 .
O78 H78A 0.8501 .
O78 H78B 0.8499 .
N7 C8BA 1.337(14) .
N7 H7 0.8600 .
C3CA H3CA 0.9300 .
C16 N18W 1.458(14) .
C16 H16 0.9300 .
N18W C2CA 1.248(15) .
N18W H18W 0.8600 .
C2CA C8BA 1.258(15) .
C2CA H2CA 0.9300 .
C8BA H8BA 0.9300 .
O2W H2WA 0.8500 .
O2W H2WB 0.8502 .
O4W H4WA 0.8499 .
O4W H4WB 0.8500 .
O6W H6WA 0.8499 .
O6W H6WB 0.8499 .
O8W H8WA 0.8502 .
O8W H8WB 0.8499 .
O7W H7WA 0.8500 .
O7W H7WB 0.8500 .
O1W H1WA 0.8499 .
O1W H1WB 0.8498 .
O5W H5WA 0.8503 .
O5W H5WB 0.8498 .
C14W C8 1.3900 .
C14W N19W 1.3900 .
C14W H14W 0.9300 .
C8 C5AA 1.185(19) .
C8 N16W 1.3900 .
N16W C18 1.3900 .
N16W H16W 0.8600 .
C18 C24 1.3900 .
C18 H18 0.9300 .
C24 N19W 1.3900 .
C24 H24 0.9300 .
N19W H19W 0.8600 .
O3W H3WA 0.8499 .
O3W H3WB 0.8501 .
C2BA N17W 1.4200 .
C2BA N12W 1.4200 .
C2BA C38 1.4850 .
N17W N5AA 1.4200 .
N5AA C5AA 1.4200 .
C5AA N12W 1.4200 .
C9BA N9 1.4200 .
C9BA N4AA 1.4203 .
C9BA H9BA 0.9300 .
N9 C38 1.4200 .
C38 N2AA 1.4201 .
N2AA N4AA 1.4201 .
N4AA H4AA 0.8600 .
O9W H9WA 0.8500 .
O9W H9WB 0.8501 .

loop_
_geom_hbond_atom_site_label_D
_geom_hbond_atom_site_label_H
_geom_hbond_atom_site_label_A
_geom_hbond_distance_DH
_geom_hbond_distance_HA
_geom_hbond_distance_DA
_geom_hbond_angle_DHA
_geom_hbond_site_symmetry_A
O75 H75B O63 0.85 2.42 3.125(14) 140.4 2_656
O76 H76A O8W 0.85 2.15 2.869(15) 142.1 2_646
O77 H77A O1W 0.85 2.16 2.825(17) 135.3 2_646
O77 H77A O27 0.85 2.62 3.068(13) 114.3 2_546
O77 H77B O5W 0.85 2.47 2.925(16) 114.6 2_546
O78 H78B N4 0.85 2.46 2.979(15) 120.3 1_565
O78 H78B N6 0.85 2.62 3.384(17) 150.7 1_565
O2W H2WA O73 0.85 2.23 2.988(13) 148.4 2_556
O2W H2WA O70 0.85 2.39 2.999(12) 128.5 2_556
O2W H2WB O26 0.85 2.34 2.821(11) 116.0 2_556
O6W H6WB O46 0.85 2.41 3.155(14) 146.2 1_565
O8W H8WA O63 0.85 2.36 3.024(14) 134.9 2_656
O7W H7WA O49 0.85 2.54 3.239(19) 140.6 1_565
O7W H7WB O10 0.85 2.84 3.342(18) 119.3 1_565
O3W H3WB O42 0.85 2.66 3.296(18) 132.5 3_666
O3W H3WB O32 0.85 2.69 3.315(19) 130.9 1_565
O3W H3WB O71 0.85 3.01 3.311(18) 103.5 3_666
N4AA H4AA O61 0.86 2.62 3.376(15) 147.4 1_665
N20W H20W O38 0.86 2.55 3.142(17) 126.6 1_565
N19W H19W O67 0.86 2.65 3.398(19) 146.6 3_666
O75 H75A O78 0.85 2.85 3.033(14) 93.9 .
O76 H76B O39 0.85 2.40 3.086(12) 137.5 .
O76 H76B O47 0.85 2.52 3.174(12) 134.8 .
O77 H77B O48 0.85 2.19 2.741(14) 122.5 .
O78 H78A O66 0.85 2.48 3.210(12) 145.1 .
O78 H78A O23 0.85 2.55 3.200(10) 134.3 .
O2W H2WB O69 0.85 2.48 3.085(12) 128.7 .
O4W H4WA O66 0.85 2.45 2.705(14) 98.4 .
O3W H3WA O7W 0.85 1.85 2.67(2) 162.3 .
